data_7058648
loop_
_publ_author_name
'Maruyama, Tatsuya'
'Namekata, Akimi'
'Sakiyama, Hiroshi'
'Kikukawa, Yuji'
'Hayashi, Yoshihito'

_publ_section_title
;
 Redox active mixed-valence hexamanganese double-cubane complexes
 supported by tetravanadates
;
_journal_name_full 'New Journal of Chemistry'
_journal_paper_doi 10.1039/C9NJ02437A
_journal_year 2019
_chemical_formula_sum 'C56 H114 Mn6 N5 O36 V8'
_chemical_formula_weight 2170.68
_space_group_crystal_system monoclinic
_space_group_IT_number 14
_space_group_name_Hall '-P 2ybc'
_space_group_name_H-M_alt 'P 1 21/c 1'
_symmetry_space_group_name_Hall '-P 2ybc'
_symmetry_space_group_name_H-M 'P 1 21/c 1'
_atom_sites_solution_hydrogens mixed
_audit_creation_method SHELXL-2016/4
_audit_update_record
;
2019-03-11 deposited with the CCDC.    2019-07-12 downloaded from the CCDC.
;
_cell_angle_alpha 90
_cell_angle_beta 117.4990(10)
_cell_angle_gamma 90
_cell_formula_units_Z 2
_cell_length_a 14.2609(3)
_cell_length_b 24.8229(5)
_cell_length_c 13.5776(3)
_cell_measurement_reflns_used 9936
_cell_measurement_temperature 90(2)
_cell_measurement_theta_max 72.43
_cell_measurement_theta_min 3.49
_cell_volume 4263.39(16)
_computing_cell_refinement 'Bruker SAINT (Bruker AXS)'
_computing_data_collection 'Bruker APEX3 (Bruker AXS)'
_computing_data_reduction 'Bruker SAINT (Bruker AXS)'
_computing_molecular_graphics 'ShelXle (H?bschle et al., 2011)'
_computing_publication_material 'APEX3 (Bruker AXS)'
_computing_structure_refinement 'SHELXL-2016/4 (Sheldrick, 2016)'
_computing_structure_solution 'SHELXT 2014/5 (Sheldrick, 2014)'
_diffrn_ambient_temperature 90(2)
_diffrn_measured_fraction_theta_full 0.999
_diffrn_measured_fraction_theta_max 0.995
_diffrn_measurement_device_type 'Bruker APEX-II CCD'
_diffrn_measurement_method '\f and \w scans'
_diffrn_radiation_type CuK\a
_diffrn_radiation_wavelength 1.54178
_diffrn_reflns_av_R_equivalents 0.0811
_diffrn_reflns_av_unetI/netI 0.0632
_diffrn_reflns_Laue_measured_fraction_full 0.999
_diffrn_reflns_Laue_measured_fraction_max 0.995
_diffrn_reflns_limit_h_max 17
_diffrn_reflns_limit_h_min -17
_diffrn_reflns_limit_k_max 28
_diffrn_reflns_limit_k_min -30
_diffrn_reflns_limit_l_max 16
_diffrn_reflns_limit_l_min -16
_diffrn_reflns_number 36040
_diffrn_reflns_point_group_measured_fraction_full 0.999
_diffrn_reflns_point_group_measured_fraction_max 0.995
_diffrn_reflns_theta_full 67.679
_diffrn_reflns_theta_max 72.487
_diffrn_reflns_theta_min 3.494
_diffrn_source 'Bruker Turbo X-ray Source'
_exptl_absorpt_coefficient_mu 14.661
_exptl_absorpt_correction_T_max 0.7536
_exptl_absorpt_correction_T_min 0.4491
_exptl_absorpt_correction_type 'Multi-scan (SADABS; Bruker, 2015)'
_exptl_crystal_colour Red
_exptl_crystal_density_diffrn 1.691
_exptl_crystal_description Block
_exptl_crystal_F_000 2214
_exptl_crystal_size_max 0.200
_exptl_crystal_size_mid 0.200
_exptl_crystal_size_min 0.020
_refine_diff_density_max 1.136
_refine_diff_density_min -0.681
_refine_diff_density_rms 0.098
_refine_ls_extinction_method none
_refine_ls_goodness_of_fit_ref 1.033
_refine_ls_hydrogen_treatment mixed
_refine_ls_matrix_type full
_refine_ls_number_parameters 640
_refine_ls_number_reflns 8424
_refine_ls_number_restraints 261
_refine_ls_restrained_S_all 1.026
_refine_ls_R_factor_all 0.0750
_refine_ls_R_factor_gt 0.0490
_refine_ls_shift/su_max 0.001
_refine_ls_shift/su_mean 0.000
_refine_ls_structure_factor_coef Fsqd
_refine_ls_weighting_details 'w=1/[\s^2^(Fo^2^)+(0.0565P)^2^+5.6942P] where P=(Fo^2^+2Fc^2^)/3'
_refine_ls_weighting_scheme calc
_refine_ls_wR_factor_gt 0.1138
_refine_ls_wR_factor_ref 0.1261
_reflns_Friedel_coverage 0.000
_reflns_number_gt 6295
_reflns_number_total 8424
_reflns_threshold_expression 'I > 2\s(I)'
_cod_data_source_file c9nj02437a2.cif
_cod_data_source_block 2(o-MePhCO2)
_cod_database_code 7058648
_shelx_shelxl_version_number 2016/4
_shelx_space_group_comment
;
The symmetry employed for this shelxl refinement is uniquely defined
by the following loop, which should always be used as a source of
symmetry information in preference to the above space-group names.
They are only intended as comments.
;
_shelx_estimated_absorpt_t_min 0.158
_shelx_estimated_absorpt_t_max 0.758

loop_
_space_group_symop_operation_xyz
'x, y, z'
'-x, y+1/2, -z+1/2'
'-x, -y, -z'
'x, -y-1/2, z-1/2'

loop_
_atom_site_label
_atom_site_type_symbol
_atom_site_fract_x
_atom_site_fract_y
_atom_site_fract_z
_atom_site_U_iso_or_equiv
_atom_site_adp_type
_atom_site_occupancy
_atom_site_site_symmetry_order
_atom_site_calc_flag
_atom_site_refinement_flags_posn
_atom_site_refinement_flags_adp
_atom_site_refinement_flags_occupancy
_atom_site_disorder_assembly
_atom_site_disorder_group
MN1 Mn 0.66343(5) 0.55185(3) 0.55057(5) 0.02440(15) Uani 1 1 d . . . . .
MN2 Mn 0.49948(5) 0.40088(2) 0.41326(5) 0.02291(15) Uani 1 1 d . . . . .
MN3 Mn 0.44974(5) 0.52447(2) 0.38371(5) 0.01957(14) Uani 1 1 d . . . . .
V1 V 0.62582(6) 0.53793(3) 0.29996(6) 0.03147(19) Uani 1 1 d . . . . .
V2 V 0.63668(6) 0.40491(3) 0.27189(7) 0.03550(19) Uani 1 1 d . . . . .
V3 V 0.74346(6) 0.35546(3) 0.51591(7) 0.03391(19) Uani 1 1 d . . . . .
V4 V 0.79731(5) 0.45382(3) 0.70083(6) 0.02945(18) Uani 1 1 d . . . . .
O1 O 0.7339(2) 0.62027(13) 0.6102(3) 0.0353(7) Uani 1 1 d . . . . .
O2 O 0.6161(2) 0.66323(12) 0.6476(3) 0.0355(7) Uani 1 1 d . . . . .
O3 O 0.6106(2) 0.54649(11) 0.6563(2) 0.0217(6) Uani 1 1 d . . . . .
O4 O 0.5296(2) 0.58602(11) 0.4645(2) 0.0244(6) Uani 1 1 d . . . . .
O5 O 0.5865(2) 0.48611(12) 0.4936(3) 0.0310(7) Uani 1 1 d . . . . .
O6 O 0.7015(2) 0.55820(14) 0.4358(3) 0.0375(7) Uani 1 1 d . . . . .
O7 O 0.4966(2) 0.53320(12) 0.2739(2) 0.0314(7) Uani 1 1 d . . . . .
O8 O 0.6367(3) 0.58166(15) 0.2176(3) 0.0516(9) Uani 1 1 d . . . . .
O9 O 0.6711(3) 0.47317(14) 0.2741(3) 0.0395(8) Uani 1 1 d . . . . .
O10 O 0.5253(2) 0.39802(13) 0.2871(2) 0.0333(7) Uani 1 1 d . . . . .
O11 O 0.6168(3) 0.37833(18) 0.1561(3) 0.0583(11) Uani 1 1 d . . . . .
O12 O 0.7413(3) 0.36975(15) 0.3849(3) 0.0456(9) Uani 1 1 d . . . . .
O13 O 0.6163(2) 0.35440(12) 0.4970(3) 0.0329(7) Uani 1 1 d . . . . .
O14 O 0.7966(3) 0.29732(14) 0.5595(3) 0.0486(9) Uani 1 1 d . . . . .
O15 O 0.8185(3) 0.40426(14) 0.6151(3) 0.0464(9) Uani 1 1 d . . . . .
O16 O 0.6838(2) 0.44084(12) 0.7114(3) 0.0330(7) Uani 1 1 d . . . . .
O17 O 0.8978(3) 0.45145(18) 0.8218(3) 0.0570(10) Uani 1 1 d . . . . .
O18 O 0.7901(2) 0.51706(13) 0.6469(3) 0.0362(7) Uani 1 1 d . . . . .
C1 C 0.7030(4) 0.66007(19) 0.6466(4) 0.0377(11) Uani 1 1 d . . . . .
C2A C 0.7816(14) 0.7050(5) 0.6911(15) 0.038(4) Uani 0.3333 1 d G U P A 1
C3A C 0.7489(11) 0.7497(6) 0.7290(13) 0.058(4) Uani 0.3333 1 d G U P A 1
H3A H 0.680645 0.750193 0.725047 0.069 Uiso 0.3333 1 calc R U P A 1
C4A C 0.8161(12) 0.7936(5) 0.7726(14) 0.073(5) Uani 0.3333 1 d G U P A 1
H4A H 0.793705 0.824102 0.798540 0.088 Uiso 0.3333 1 calc R U P A 1
C5A C 0.9159(11) 0.7928(6) 0.7784(15) 0.081(5) Uani 0.3333 1 d G U P A 1
H5A H 0.961843 0.822852 0.808263 0.098 Uiso 0.3333 1 calc R U P A 1
C6A C 0.9487(12) 0.7482(8) 0.7405(17) 0.078(5) Uani 0.3333 1 d G U P A 1
H6A H 1.016922 0.747693 0.744491 0.093 Uiso 0.3333 1 calc R U P A 1
C7A C 0.8815(15) 0.7043(7) 0.6969(17) 0.064(4) Uani 0.3333 1 d G U P A 1
C8A C 0.9082(17) 0.6689(12) 0.639(3) 0.090(6) Uani 0.3333 1 d . U P A 1
H8AA H 0.856093 0.639654 0.612419 0.135 Uiso 0.3333 1 calc R U P A 1
H8AB H 0.909665 0.687115 0.576169 0.135 Uiso 0.3333 1 calc R U P A 1
H8AC H 0.978235 0.653957 0.687760 0.135 Uiso 0.3333 1 calc R U P A 1
C2B C 0.7820(11) 0.7052(6) 0.6799(14) 0.062(3) Uani 0.3333 1 d G U P A 2
C3B C 0.7930(12) 0.7360(7) 0.7702(14) 0.071(4) Uani 0.3333 1 d G U P A 2
H3B H 0.747951 0.729725 0.803147 0.085 Uiso 0.3333 1 calc R U P A 2
C4B C 0.8699(13) 0.7759(7) 0.8122(13) 0.080(4) Uani 0.3333 1 d G U P A 2
H4B H 0.877428 0.796913 0.873825 0.096 Uiso 0.3333 1 calc R U P A 2
C5B C 0.9358(11) 0.7850(5) 0.7639(14) 0.080(4) Uani 0.3333 1 d G U P A 2
H5B H 0.988351 0.812275 0.792589 0.096 Uiso 0.3333 1 calc R U P A 2
C6B C 0.9248(10) 0.7542(6) 0.6737(14) 0.074(3) Uani 0.3333 1 d G U P A 2
H6B H 0.969799 0.760448 0.640675 0.089 Uiso 0.3333 1 calc R U P A 2
C7B C 0.8479(11) 0.7143(6) 0.6317(13) 0.065(3) Uani 0.3333 1 d G U P A 2
C8B C 0.8439(17) 0.6855(8) 0.539(2) 0.071(4) Uani 0.3333 1 d . U P A 2
H8BA H 0.787787 0.658311 0.515165 0.107 Uiso 0.3333 1 calc R U P A 2
H8BB H 0.829239 0.710578 0.478085 0.107 Uiso 0.3333 1 calc R U P A 2
H8BC H 0.911956 0.667692 0.560696 0.107 Uiso 0.3333 1 calc R U P A 2
C2C C 0.7804(19) 0.7051(11) 0.714(2) 0.106(8) Uani 0.3333 1 d G U P A 3
C3C C 0.7529(13) 0.7401(10) 0.776(2) 0.111(8) Uani 0.3333 1 d G U P A 3
H3C H 0.683359 0.739342 0.768835 0.134 Uiso 0.3333 1 calc R U P A 3
C4C C 0.8271(14) 0.7760(8) 0.849(2) 0.115(7) Uani 0.3333 1 d G U P A 3
H4C H 0.808240 0.799919 0.891850 0.138 Uiso 0.3333 1 calc R U P A 3
C5C C 0.9288(12) 0.7771(8) 0.860(2) 0.120(8) Uani 0.3333 1 d G U P A 3
H5C H 0.979463 0.801696 0.909740 0.144 Uiso 0.3333 1 calc R U P A 3
C6C C 0.9563(14) 0.7422(9) 0.797(2) 0.115(7) Uani 0.3333 1 d G U P A 3
H6C H 1.025806 0.742896 0.804616 0.138 Uiso 0.3333 1 calc R U P A 3
C7C C 0.882(2) 0.7062(10) 0.724(2) 0.117(8) Uani 0.3333 1 d G U P A 3
C8C C 0.941(3) 0.6565(17) 0.687(4) 0.145(12) Uani 0.3333 1 d . U P A 3
H8CA H 0.887309 0.631748 0.636037 0.218 Uiso 0.3333 1 calc R U P A 3
H8CB H 0.980267 0.672287 0.651137 0.218 Uiso 0.3333 1 calc R U P A 3
H8CC H 0.990232 0.636754 0.753877 0.218 Uiso 0.3333 1 calc R U P A 3
N1 N 0.2281(3) 0.43528(17) 0.0110(3) 0.0378(9) Uani 1 1 d . . . . .
C9 C 0.1452(4) 0.4671(2) -0.0855(4) 0.0504(14) Uani 1 1 d . . . . .
H9A H 0.172247 0.474358 -0.139506 0.060 Uiso 1 1 calc R U . . .
H9AB H 0.080957 0.444675 -0.123240 0.060 Uiso 1 1 calc R U . . .
C10 C 0.1148(5) 0.5202(3) -0.0531(6) 0.0625(17) Uani 1 1 d . . . . .
H10A H 0.055951 0.536317 -0.118263 0.094 Uiso 1 1 calc R U . . .
H10B H 0.175490 0.544736 -0.024902 0.094 Uiso 1 1 calc R U . . .
H10C H 0.093146 0.513978 0.004768 0.094 Uiso 1 1 calc R U . . .
C11 C 0.1887(4) 0.4204(2) 0.0946(4) 0.0439(12) Uani 1 1 d . . . . .
H11A H 0.246768 0.402398 0.158838 0.053 Uiso 1 1 calc R U . . .
H11B H 0.171483 0.454044 0.122149 0.053 Uiso 1 1 calc R U . . .
C12 C 0.0927(5) 0.3841(3) 0.0500(5) 0.0544(14) Uani 1 1 d . . . . .
H12A H 0.068097 0.379982 0.106071 0.082 Uiso 1 1 calc R U . . .
H12B H 0.111491 0.348733 0.032279 0.082 Uiso 1 1 calc R U . . .
H12C H 0.036333 0.400090 -0.017338 0.082 Uiso 1 1 calc R U . . .
C13 C 0.2518(4) 0.3859(2) -0.0380(5) 0.0503(13) Uani 1 1 d . . . . .
H13A H 0.279235 0.397606 -0.089551 0.060 Uiso 1 1 calc R U . . .
H13B H 0.184744 0.366382 -0.082314 0.060 Uiso 1 1 calc R U . . .
C14 C 0.3302(5) 0.3471(3) 0.0448(6) 0.0635(17) Uani 1 1 d . . . . .
H14A H 0.333531 0.314350 0.006289 0.095 Uiso 1 1 calc R U . . .
H14B H 0.307667 0.337815 0.100850 0.095 Uiso 1 1 calc R U . . .
H14C H 0.400157 0.363988 0.081073 0.095 Uiso 1 1 calc R U . . .
C15 C 0.3275(4) 0.4691(2) 0.0758(4) 0.0462(13) Uani 1 1 d . . . . .
H15A H 0.308889 0.500366 0.108537 0.055 Uiso 1 1 calc R U . . .
H15B H 0.379623 0.447114 0.137769 0.055 Uiso 1 1 calc R U . . .
C16 C 0.3785(5) 0.4893(3) 0.0078(5) 0.0603(17) Uani 1 1 d . . . . .
H16A H 0.439981 0.511488 0.054496 0.090 Uiso 1 1 calc R U . . .
H16B H 0.327551 0.511013 -0.054064 0.090 Uiso 1 1 calc R U . . .
H16C H 0.401250 0.458638 -0.021337 0.090 Uiso 1 1 calc R U . . .
N2 N 0.3754(5) 0.69245(19) 0.1547(4) 0.0606(14) Uani 1 1 d . . . . .
C17 C 0.4293(6) 0.7283(2) 0.1066(5) 0.0602(16) Uani 1 1 d . . . . .
H17A H 0.374303 0.745079 0.038108 0.072 Uiso 1 1 calc R U . . .
H17B H 0.465609 0.757645 0.160180 0.072 Uiso 1 1 calc R U . . .
C18 C 0.5078(7) 0.7014(3) 0.0792(7) 0.083(2) Uani 1 1 d . . . . .
H18A H 0.535322 0.727558 0.044920 0.124 Uiso 1 1 calc R U . . .
H18B H 0.473573 0.671698 0.027363 0.124 Uiso 1 1 calc R U . . .
H18C H 0.566217 0.687286 0.147328 0.124 Uiso 1 1 calc R U . . .
C19 C 0.4549(7) 0.6684(3) 0.2662(6) 0.075(2) Uani 1 1 d . . . . .
H19A H 0.416785 0.644414 0.293867 0.090 Uiso 1 1 calc R U . . .
H19B H 0.506511 0.646192 0.254496 0.090 Uiso 1 1 calc R U . . .
C20 C 0.5125(10) 0.7092(4) 0.3511(6) 0.129(5) Uani 1 1 d . . . . .
H20A H 0.561805 0.691329 0.420130 0.193 Uiso 1 1 calc R U . . .
H20B H 0.462114 0.730834 0.364727 0.193 Uiso 1 1 calc R U . . .
H20C H 0.551895 0.732630 0.325292 0.193 Uiso 1 1 calc R U . . .
C21 C 0.2951(7) 0.7275(3) 0.1682(7) 0.084(2) Uani 1 1 d . . . . .
H21A H 0.248283 0.744537 0.096082 0.101 Uiso 1 1 calc R U . . .
H21B H 0.332459 0.756486 0.222203 0.101 Uiso 1 1 calc R U . . .
C22 C 0.2283(10) 0.6952(5) 0.2081(11) 0.138(5) Uani 1 1 d . . . . .
H22A H 0.164733 0.715805 0.194337 0.208 Uiso 1 1 calc R U . . .
H22B H 0.269396 0.688151 0.287849 0.208 Uiso 1 1 calc R U . . .
H22C H 0.207631 0.660947 0.167854 0.208 Uiso 1 1 calc R U . . .
C23 C 0.3245(7) 0.6447(3) 0.0772(7) 0.075(2) Uani 1 1 d . . . . .
H23A H 0.380048 0.625120 0.067403 0.090 Uiso 1 1 calc R U . . .
H23B H 0.295457 0.619813 0.113203 0.090 Uiso 1 1 calc R U . . .
C24 C 0.2377(8) 0.6597(4) -0.0352(7) 0.100(3) Uani 1 1 d . . . . .
H24A H 0.216311 0.627728 -0.083041 0.150 Uiso 1 1 calc R U . . .
H24B H 0.263240 0.687440 -0.068245 0.150 Uiso 1 1 calc R U . . .
H24C H 0.177047 0.673516 -0.027609 0.150 Uiso 1 1 calc R U . . .
N3 N 1.000000 0.500000 0.500000 0.072(2) Uani 1 2 d S . P . .
C25A C 1.0274(10) 0.4695(6) 0.4052(12) 0.065(4) Uani 0.5 1 d . . P B 5
H25A H 1.034468 0.497788 0.357744 0.078 Uiso 0.5 1 calc R U P B 5
H25B H 1.097106 0.451722 0.445384 0.078 Uiso 0.5 1 calc R U P B 5
C26A C 0.9498(18) 0.4283(12) 0.331(2) 0.077(6) Uani 0.5 1 d . . P B 5
H26A H 0.971349 0.416138 0.275300 0.115 Uiso 0.5 1 calc R U P B 5
H26B H 0.879239 0.444448 0.292671 0.115 Uiso 0.5 1 calc R U P B 5
H26C H 0.948379 0.397500 0.374945 0.115 Uiso 0.5 1 calc R U P B 5
C25B C 0.9089(9) 0.4698(7) 0.4378(12) 0.069(4) Uani 0.5 1 d . . P B 6
H25C H 0.847202 0.494063 0.401792 0.082 Uiso 0.5 1 calc R U P B 6
H25D H 0.895923 0.444929 0.487274 0.082 Uiso 0.5 1 calc R U P B 6
C26B C 0.9221(18) 0.4385(13) 0.352(2) 0.087(7) Uani 0.5 1 d . . P B 6
H26D H 0.852445 0.428452 0.292513 0.131 Uiso 0.5 1 calc R U P B 6
H26E H 0.963048 0.405792 0.385621 0.131 Uiso 0.5 1 calc R U P B 6
H26F H 0.959489 0.460424 0.321404 0.131 Uiso 0.5 1 calc R U P B 6
C27A C 1.0961(10) 0.4669(7) 0.5740(16) 0.089(6) Uani 0.5 1 d . . P B 7
H27A H 1.146717 0.488530 0.637548 0.107 Uiso 0.5 1 calc R U P B 7
H27B H 1.132243 0.453227 0.531878 0.107 Uiso 0.5 1 calc R U P B 7
C28A C 1.052(3) 0.4206(16) 0.614(3) 0.137(16) Uani 0.5 1 d . . P B 7
H28A H 1.108938 0.404094 0.679605 0.206 Uiso 0.5 1 calc R U P B 7
H28B H 1.020743 0.393531 0.554567 0.206 Uiso 0.5 1 calc R U P B 7
H28C H 0.997373 0.434290 0.631922 0.206 Uiso 0.5 1 calc R U P B 7
C27B C 0.9662(15) 0.4575(6) 0.5461(16) 0.081(5) Uani 0.5 1 d . . P B 8
H27C H 0.911426 0.435531 0.486311 0.097 Uiso 0.5 1 calc R U P B 8
H27D H 0.935925 0.472191 0.593060 0.097 Uiso 0.5 1 calc R U P B 8
C28B C 1.079(3) 0.4175(11) 0.627(2) 0.116(14) Uani 0.5 1 d . . P B 8
H28D H 1.072922 0.403156 0.691376 0.174 Uiso 0.5 1 calc R U P B 8
H28E H 1.142476 0.439599 0.652622 0.174 Uiso 0.5 1 calc R U P B 8
H28F H 1.082494 0.387582 0.581990 0.174 Uiso 0.5 1 calc R U P B 8

loop_
_atom_site_aniso_label
_atom_site_aniso_U_11
_atom_site_aniso_U_22
_atom_site_aniso_U_33
_atom_site_aniso_U_23
_atom_site_aniso_U_13
_atom_site_aniso_U_12
MN1 0.0172(3) 0.0302(4) 0.0264(3) -0.0020(3) 0.0106(3) -0.0049(2)
MN2 0.0191(3) 0.0232(3) 0.0247(3) -0.0028(3) 0.0086(2) -0.0015(2)
MN3 0.0159(3) 0.0234(3) 0.0176(3) 0.0008(2) 0.0062(2) -0.0026(2)
V1 0.0302(4) 0.0412(5) 0.0294(4) 0.0015(3) 0.0192(3) -0.0046(3)
V2 0.0324(4) 0.0450(5) 0.0344(4) -0.0085(3) 0.0200(3) 0.0013(3)
V3 0.0264(4) 0.0287(4) 0.0453(5) -0.0018(3) 0.0155(3) 0.0053(3)
V4 0.0175(3) 0.0353(4) 0.0290(4) -0.0004(3) 0.0052(3) 0.0017(3)
O1 0.0258(15) 0.0386(18) 0.0409(18) -0.0020(14) 0.0148(14) -0.0094(13)
O2 0.0292(16) 0.0271(16) 0.0425(18) -0.0055(13) 0.0099(14) -0.0073(13)
O3 0.0169(12) 0.0255(14) 0.0210(13) -0.0032(11) 0.0074(11) -0.0027(11)
O4 0.0214(13) 0.0250(14) 0.0245(14) 0.0012(11) 0.0086(11) -0.0042(11)
O5 0.0326(16) 0.0293(16) 0.0383(17) -0.0085(13) 0.0225(14) -0.0089(12)
O6 0.0287(16) 0.053(2) 0.0385(18) -0.0083(15) 0.0222(14) -0.0139(14)
O7 0.0293(15) 0.0368(17) 0.0264(15) 0.0016(13) 0.0113(13) -0.0007(13)
O8 0.067(3) 0.053(2) 0.054(2) 0.0104(18) 0.045(2) -0.0034(19)
O9 0.0325(17) 0.050(2) 0.045(2) -0.0033(15) 0.0260(16) 0.0008(14)
O10 0.0321(16) 0.0388(18) 0.0280(16) -0.0087(13) 0.0129(13) -0.0018(13)
O11 0.061(2) 0.078(3) 0.050(2) -0.022(2) 0.038(2) -0.005(2)
O12 0.0339(18) 0.051(2) 0.058(2) 0.0035(17) 0.0266(17) 0.0136(15)
O13 0.0302(16) 0.0269(16) 0.0394(18) 0.0010(13) 0.0141(14) 0.0017(12)
O14 0.0406(19) 0.0388(19) 0.060(2) 0.0007(17) 0.0182(18) 0.0132(15)
O15 0.0298(17) 0.045(2) 0.065(2) -0.0151(17) 0.0227(17) -0.0029(15)
O16 0.0328(16) 0.0345(17) 0.0315(16) 0.0035(13) 0.0147(13) -0.0025(13)
O17 0.0322(18) 0.079(3) 0.040(2) 0.0060(19) 0.0004(16) 0.0110(18)
O18 0.0216(15) 0.0346(17) 0.053(2) -0.0003(15) 0.0175(14) -0.0005(12)
C1 0.026(2) 0.026(2) 0.043(3) 0.008(2) 0.001(2) -0.0089(18)
C2A 0.024(6) 0.015(6) 0.060(8) 0.005(6) 0.006(6) -0.010(5)
C3A 0.037(7) 0.028(6) 0.076(8) -0.004(6) -0.003(6) -0.007(5)
C4A 0.050(7) 0.042(7) 0.085(9) -0.004(7) -0.005(7) -0.010(6)
C5A 0.051(7) 0.063(8) 0.095(10) -0.002(8) 0.005(8) -0.026(7)
C6A 0.037(7) 0.075(8) 0.097(10) 0.000(8) 0.010(7) -0.025(6)
C7A 0.030(6) 0.057(8) 0.095(9) -0.001(7) 0.019(6) -0.023(6)
C8A 0.028(9) 0.096(14) 0.147(17) -0.021(12) 0.043(11) -0.024(9)
C2B 0.039(6) 0.038(6) 0.094(8) -0.010(5) 0.017(5) -0.013(5)
C3B 0.046(6) 0.043(6) 0.099(8) -0.016(6) 0.013(6) -0.014(5)
C4B 0.050(6) 0.049(6) 0.108(8) -0.015(6) 0.008(6) -0.016(5)
C5B 0.046(6) 0.050(6) 0.111(8) -0.007(6) 0.007(6) -0.015(5)
C6B 0.041(5) 0.047(6) 0.108(8) -0.001(5) 0.012(6) -0.014(5)
C7B 0.038(5) 0.041(6) 0.099(7) -0.002(5) 0.019(5) -0.015(5)
C8B 0.054(8) 0.058(8) 0.109(10) 0.000(7) 0.044(7) -0.020(7)
C2C 0.040(8) 0.053(10) 0.166(18) -0.027(10) -0.002(10) -0.024(8)
C3C 0.043(8) 0.055(10) 0.167(17) -0.033(10) -0.010(10) -0.019(8)
C4C 0.047(8) 0.068(10) 0.172(17) -0.032(10) 0.001(10) -0.017(8)
C5C 0.047(8) 0.074(10) 0.179(17) -0.028(10) 0.001(10) -0.020(8)
C6C 0.041(8) 0.076(10) 0.180(17) -0.027(10) 0.009(10) -0.025(8)
C7C 0.047(8) 0.072(10) 0.178(17) -0.027(10) 0.005(10) -0.023(8)
C8C 0.062(14) 0.112(17) 0.18(2) -0.035(15) -0.009(14) 0.011(13)
N1 0.0267(19) 0.053(3) 0.0281(19) -0.0053(18) 0.0078(16) -0.0027(17)
C9 0.039(3) 0.067(4) 0.030(3) -0.002(2) 0.003(2) -0.002(3)
C10 0.061(4) 0.054(4) 0.056(4) 0.002(3) 0.014(3) 0.009(3)
C11 0.036(3) 0.054(3) 0.039(3) 0.003(2) 0.015(2) 0.002(2)
C12 0.041(3) 0.060(4) 0.063(4) 0.007(3) 0.024(3) 0.001(3)
C13 0.038(3) 0.063(4) 0.048(3) -0.015(3) 0.018(2) -0.005(2)
C14 0.044(3) 0.075(4) 0.063(4) -0.009(3) 0.017(3) 0.018(3)
C15 0.034(3) 0.074(4) 0.028(2) -0.013(2) 0.011(2) -0.014(2)
C16 0.049(3) 0.096(5) 0.040(3) -0.016(3) 0.024(3) -0.028(3)
N2 0.090(4) 0.035(2) 0.062(3) 0.006(2) 0.040(3) 0.006(2)
C17 0.080(4) 0.046(3) 0.053(4) -0.002(3) 0.029(3) 0.000(3)
C18 0.084(5) 0.085(5) 0.088(6) 0.010(4) 0.048(5) 0.003(4)
C19 0.101(6) 0.053(4) 0.061(4) 0.017(3) 0.029(4) 0.002(4)
C20 0.185(11) 0.083(6) 0.050(4) 0.022(4) -0.004(5) -0.053(7)
C21 0.113(7) 0.093(6) 0.078(5) 0.028(4) 0.071(5) 0.023(5)
C22 0.171(11) 0.127(8) 0.187(12) 0.092(8) 0.143(11) 0.067(8)
C23 0.094(6) 0.050(4) 0.085(5) 0.002(3) 0.044(5) -0.007(4)
C24 0.123(8) 0.089(6) 0.074(5) -0.006(5) 0.034(5) -0.030(5)
N3 0.031(4) 0.074(5) 0.121(7) 0.016(5) 0.042(4) 0.006(3)
C25A 0.041(6) 0.097(10) 0.068(8) 0.000(7) 0.036(6) -0.001(6)
C26A 0.064(13) 0.110(17) 0.066(11) 0.000(11) 0.039(9) -0.010(12)
C25B 0.027(6) 0.108(12) 0.070(9) 0.002(8) 0.021(6) -0.011(6)
C26B 0.047(11) 0.127(18) 0.088(17) -0.023(13) 0.032(9) -0.019(11)
C27A 0.029(6) 0.088(12) 0.118(14) -0.016(10) 0.005(7) 0.005(7)
C28A 0.18(4) 0.15(3) 0.13(3) 0.05(2) 0.11(3) 0.01(3)
C27B 0.099(12) 0.078(10) 0.109(14) 0.001(9) 0.085(12) -0.008(9)
C28B 0.15(2) 0.056(13) 0.063(12) -0.007(9) -0.021(12) 0.057(13)

loop_
_atom_type_symbol
_atom_type_description
_atom_type_scat_dispersion_real
_atom_type_scat_dispersion_imag
_atom_type_scat_source
C C 0.0181 0.0091 'International Tables Vol C Tables 4.2.6.8 and 6.1.1.4'
H H 0.0000 0.0000 'International Tables Vol C Tables 4.2.6.8 and 6.1.1.4'
Mn Mn -0.5299 2.8052 'International Tables Vol C Tables 4.2.6.8 and 6.1.1.4'
N N 0.0311 0.0180 'International Tables Vol C Tables 4.2.6.8 and 6.1.1.4'
O O 0.0492 0.0322 'International Tables Vol C Tables 4.2.6.8 and 6.1.1.4'
V V 0.0687 2.1097 'International Tables Vol C Tables 4.2.6.8 and 6.1.1.4'

loop_
_geom_angle_atom_site_label_1
_geom_angle_atom_site_label_2
_geom_angle_atom_site_label_3
_geom_angle
_geom_angle_site_symmetry_1
_geom_angle_site_symmetry_3
O6 MN1 O18 93.58(15) . .
O6 MN1 O3 174.33(13) . .
O18 MN1 O3 91.78(13) . .
O6 MN1 O4 92.59(14) . .
O18 MN1 O4 173.81(14) . .
O3 MN1 O4 82.04(11) . .
O6 MN1 O5 93.89(13) . .
O18 MN1 O5 94.42(14) . .
O3 MN1 O5 83.85(12) . .
O4 MN1 O5 84.69(13) . .
O6 MN1 O1 88.87(14) . .
O18 MN1 O1 88.02(14) . .
O3 MN1 O1 93.16(13) . .
O4 MN1 O1 92.58(13) . .
O5 MN1 O1 176.19(13) . .
O6 MN1 MN2 132.96(11) . 3_666
O18 MN1 MN2 131.99(11) . 3_666
O3 MN1 MN2 42.31(8) . 3_666
O4 MN1 MN2 42.13(9) . 3_666
O5 MN1 MN2 93.42(9) . 3_666
O1 MN1 MN2 82.77(10) . 3_666
O6 MN1 MN3 136.82(10) . 3_666
O18 MN1 MN3 88.76(10) . 3_666
O3 MN1 MN3 41.42(8) . 3_666
O4 MN1 MN3 86.41(8) . 3_666
O5 MN1 MN3 42.99(9) . 3_666
O1 MN1 MN3 134.31(10) . 3_666
MN2 MN1 MN3 66.34(2) 3_666 3_666
O6 MN1 MN3 88.51(10) . .
O18 MN1 MN3 139.19(10) . .
O3 MN1 MN3 86.22(8) . .
O4 MN1 MN3 40.52(8) . .
O5 MN1 MN3 44.82(10) . .
O1 MN1 MN3 132.79(10) . .
MN2 MN1 MN3 65.54(2) 3_666 .
MN3 MN1 MN3 63.52(2) 3_666 .
O13 MN2 O10 92.00(14) . .
O13 MN2 O4 93.75(13) . 3_666
O10 MN2 O4 172.22(13) . 3_666
O13 MN2 O3 173.14(13) . 3_666
O10 MN2 O3 92.11(13) . 3_666
O4 MN2 O3 81.68(12) 3_666 3_666
O13 MN2 O2 94.86(13) . 3_666
O10 MN2 O2 93.35(13) . 3_666
O4 MN2 O2 91.39(12) 3_666 3_666
O3 MN2 O2 90.38(12) 3_666 3_666
O13 MN2 O5 97.70(12) . .
O10 MN2 O5 99.45(12) . .
O4 MN2 O5 74.59(11) 3_666 .
O3 MN2 O5 76.20(11) 3_666 .
O2 MN2 O5 161.70(12) 3_666 .
O13 MN2 MN1 134.80(10) . 3_666
O10 MN2 MN1 132.95(10) . 3_666
O4 MN2 MN1 42.11(8) 3_666 3_666
O3 MN2 MN1 41.96(8) 3_666 3_666
O2 MN2 MN1 80.21(9) 3_666 3_666
O5 MN2 MN1 81.49(7) . 3_666
O13 MN2 MN3 92.87(10) . 3_666
O10 MN2 MN3 138.77(10) . 3_666
O4 MN2 MN3 35.66(8) 3_666 3_666
O3 MN2 MN3 80.43(8) 3_666 3_666
O2 MN2 MN3 126.91(9) 3_666 3_666
O5 MN2 MN3 39.34(7) . 3_666
MN1 MN2 MN3 58.40(2) 3_666 3_666
O13 MN2 MN3 138.71(10) . .
O10 MN2 MN3 92.73(10) . .
O4 MN2 MN3 79.49(8) 3_666 .
O3 MN2 MN3 35.52(8) 3_666 .
O2 MN2 MN3 125.74(9) 3_666 .
O5 MN2 MN3 41.10(8) . .
MN1 MN2 MN3 57.50(2) 3_666 .
MN3 MN2 MN3 58.49(2) 3_666 .
O7 MN3 O4 91.52(12) . .
O7 MN3 O3 98.97(12) . 3_666
O4 MN3 O3 163.69(12) . 3_666
O7 MN3 O16 91.14(13) . 3_666
O4 MN3 O16 99.70(13) . 3_666
O3 MN3 O16 92.58(12) 3_666 3_666
O7 MN3 O5 175.18(13) . 3_666
O4 MN3 O5 86.62(12) . 3_666
O3 MN3 O5 81.92(12) 3_666 3_666
O16 MN3 O5 93.56(13) 3_666 3_666
O7 MN3 O5 93.57(12) . .
O4 MN3 O5 80.82(11) . .
O3 MN3 O5 86.07(11) 3_666 .
O16 MN3 O5 175.24(13) 3_666 .
O5 MN3 O5 81.74(13) 3_666 .
O7 MN3 MN1 139.88(10) . 3_666
O4 MN3 MN1 127.98(9) . 3_666
O3 MN3 MN1 40.99(8) 3_666 3_666
O16 MN3 MN1 88.86(9) 3_666 3_666
O5 MN3 MN1 41.47(8) 3_666 3_666
O5 MN3 MN1 87.13(8) . 3_666
O7 MN3 MN1 87.88(9) . .
O4 MN3 MN1 40.41(8) . .
O3 MN3 MN1 127.07(8) 3_666 .
O16 MN3 MN1 140.00(10) 3_666 .
O5 MN3 MN1 87.83(9) 3_666 .
O5 MN3 MN1 41.01(8) . .
MN1 MN3 MN1 116.48(2) 3_666 .
O7 MN3 MN3 133.39(10) . 3_666
O4 MN3 MN3 81.61(8) . 3_666
O3 MN3 MN3 82.11(8) 3_666 3_666
O16 MN3 MN3 135.47(10) 3_666 3_666
O5 MN3 MN3 41.92(9) 3_666 3_666
O5 MN3 MN3 39.83(8) . 3_666
MN1 MN3 MN3 58.75(2) 3_666 3_666
MN1 MN3 MN3 57.73(2) . 3_666
O7 MN3 MN2 126.99(10) . 3_666
O4 MN3 MN2 35.58(8) . 3_666
O3 MN3 MN2 133.19(8) 3_666 3_666
O16 MN3 MN2 94.63(10) 3_666 3_666
O5 MN3 MN2 51.52(8) 3_666 3_666
O5 MN3 MN2 83.03(8) . 3_666
MN1 MN3 MN2 92.96(2) 3_666 3_666
MN1 MN3 MN2 56.06(2) . 3_666
MN3 MN3 MN2 61.01(2) 3_666 3_666
O7 MN3 MN2 94.07(9) . .
O4 MN3 MN2 131.83(9) . .
O3 MN3 MN2 35.44(8) 3_666 .
O16 MN3 MN2 127.92(9) 3_666 .
O5 MN3 MN2 83.90(9) 3_666 .
O5 MN3 MN2 51.11(8) . .
MN1 MN3 MN2 56.16(2) 3_666 .
MN1 MN3 MN2 92.01(2) . .
MN3 MN3 MN2 60.49(2) 3_666 .
MN2 MN3 MN2 121.51(2) 3_666 .
O8 V1 O7 109.93(18) . .
O8 V1 O6 109.31(19) . .
O7 V1 O6 108.85(15) . .
O8 V1 O9 107.62(18) . .
O7 V1 O9 110.04(15) . .
O6 V1 O9 111.09(17) . .
O11 V2 O10 108.95(18) . .
O11 V2 O9 109.5(2) . .
O10 V2 O9 111.32(15) . .
O11 V2 O12 109.8(2) . .
O10 V2 O12 107.52(16) . .
O9 V2 O12 109.75(17) . .
O14 V3 O13 109.12(17) . .
O14 V3 O15 108.62(19) . .
O13 V3 O15 110.71(15) . .
O14 V3 O12 109.29(18) . .
O13 V3 O12 108.75(16) . .
O15 V3 O12 110.33(18) . .
O17 V4 O18 108.6(2) . .
O17 V4 O16 109.72(19) . .
O18 V4 O16 109.52(15) . .
O17 V4 O15 107.29(19) . .
O18 V4 O15 109.99(17) . .
O16 V4 O15 111.65(15) . .
C1 O1 MN1 129.4(3) . .
C1 O2 MN2 122.4(3) . 3_666
MN1 O3 MN2 95.73(12) . 3_666
MN1 O3 MN3 97.58(12) . 3_666
MN2 O3 MN3 109.04(12) 3_666 3_666
MN1 O4 MN2 95.76(12) . 3_666
MN1 O4 MN3 99.06(13) . .
MN2 O4 MN3 108.76(13) 3_666 .
MN1 O5 MN3 95.54(13) . 3_666
MN1 O5 MN3 94.17(13) . .
MN3 O5 MN3 98.26(13) 3_666 .
MN1 O5 MN2 174.61(16) . .
MN3 O5 MN2 89.14(11) 3_666 .
MN3 O5 MN2 87.78(11) . .
V1 O6 MN1 125.70(17) . .
V1 O7 MN3 125.35(17) . .
V2 O9 V1 136.84(19) . .
V2 O10 MN2 132.94(18) . .
V2 O12 V3 124.62(18) . .
V3 O13 MN2 130.76(18) . .
V3 O15 V4 137.4(2) . .
V4 O16 MN3 122.24(17) . 3_666
V4 O18 MN1 124.45(17) . .
O2 C1 O1 125.3(4) . .
O2 C1 C2A 120.7(8) . .
O1 C1 C2A 114.0(8) . .
O2 C1 C2B 124.0(8) . .
O1 C1 C2B 110.5(7) . .
O2 C1 C2C 113.1(12) . .
O1 C1 C2C 120.8(12) . .
C3Aa C2Aa C7A 120.0 . .
C3Aa C2Aa C1 115.3(11) . .
C7Aa C2Aa C1 124.7(11) . .
C4Aa C3Aa C2A 120.0 . .
C4Aa C3Aa H3A 120.0 . .
C2Aa C3Aa H3A 120.0 . .
C3Aa C4Aa C5A 120.0 . .
C3Aa C4Aa H4A 120.0 . .
C5Aa C4Aa H4A 120.0 . .
C4Aa C5Aa C6A 120.0 . .
C4Aa C5Aa H5A 120.0 . .
C6Aa C5Aa H5A 120.0 . .
C5Aa C6Aa C7A 120.0 . .
C5Aa C6Aa H6A 120.0 . .
C7Aa C6Aa H6A 120.0 . .
C8Aa C7Aa C6A 115.9(15) . .
C8Aa C7Aa C2A 122.3(15) . .
C6Aa C7Aa C2A 120.0 . .
C7Aa C8Aa H8AA 109.5 . .
C7Aa C8Aa H8AB 109.5 . .
H8AAa C8Aa H8AB 109.5 . .
C7Aa C8Aa H8AC 109.5 . .
H8AAa C8Aa H8AC 109.5 . .
H8ABa C8Aa H8AC 109.5 . .
C3Bb C2Bb C7B 120.0 . .
C3Bb C2Bb C1 116.1(10) . .
C7Bb C2Bb C1 123.7(10) . .
C2Bb C3Bb C4B 120.0 . .
C2Bb C3Bb H3B 120.0 . .
C4Bb C3Bb H3B 120.0 . .
C3Bb C4Bb C5B 120.0 . .
C3Bb C4Bb H4B 120.0 . .
C5Bb C4Bb H4B 120.0 . .
C6Bb C5Bb C4B 120.0 . .
C6Bb C5Bb H5B 120.0 . .
C4Bb C5Bb H5B 120.0 . .
C5Bb C6Bb C7B 120.0 . .
C5Bb C6Bb H6B 120.0 . .
C7Bb C6Bb H6B 120.0 . .
C6Bb C7Bb C2B 120.0 . .
C6Bb C7Bb C8B 115.0(12) . .
C2Bb C7Bb C8B 125.0(12) . .
C7Bb C8Bb H8BA 109.5 . .
C7Bb C8Bb H8BB 109.5 . .
H8BAb C8Bb H8BB 109.5 . .
C7Bb C8Bb H8BC 109.5 . .
H8BAb C8Bb H8BC 109.5 . .
H8BBb C8Bb H8BC 109.5 . .
C3Cc C2Cc C7C 120.0 . .
C3Cc C2Cc C1 119.1(16) . .
C7Cc C2Cc C1 120.2(16) . .
C4Cc C3Cc C2C 120.0 . .
C4Cc C3Cc H3C 120.0 . .
C2Cc C3Cc H3C 120.0 . .
C5Cc C4Cc C3C 120.0 . .
C5Cc C4Cc H4C 120.0 . .
C3Cc C4Cc H4C 120.0 . .
C4Cc C5Cc C6C 120.0 . .
C4Cc C5Cc H5C 120.0 . .
C6Cc C5Cc H5C 120.0 . .
C7Cc C6Cc C5C 120.0 . .
C7Cc C6Cc H6C 120.0 . .
C5Cc C6Cc H6C 120.0 . .
C6Cc C7Cc C2C 120.0 . .
C6Cc C7Cc C8C 111.1(18) . .
C2Cc C7Cc C8C 126.4(19) . .
C7Cc C8Cc H8CA 109.5 . .
C7Cc C8Cc H8CB 109.5 . .
H8CAc C8Cc H8CB 109.5 . .
C7Cc C8Cc H8CC 109.5 . .
H8CAc C8Cc H8CC 109.5 . .
H8CBc C8Cc H8CC 109.5 . .
C13 N1 C9 106.6(4) . .
C13 N1 C11 111.5(4) . .
C9 N1 C11 111.1(4) . .
C13 N1 C15 111.3(4) . .
C9 N1 C15 110.9(4) . .
C11 N1 C15 105.5(4) . .
C10 C9 N1 114.6(4) . .
C10 C9 H9A 108.6 . .
N1 C9 H9A 108.6 . .
C10 C9 H9AB 108.6 . .
N1 C9 H9AB 108.6 . .
H9A C9 H9AB 107.6 . .
C9 C10 H10A 109.5 . .
C9 C10 H10B 109.5 . .
H10A C10 H10B 109.5 . .
C9 C10 H10C 109.5 . .
H10A C10 H10C 109.5 . .
H10B C10 H10C 109.5 . .
C12 C11 N1 115.0(4) . .
C12 C11 H11A 108.5 . .
N1 C11 H11A 108.5 . .
C12 C11 H11B 108.5 . .
N1 C11 H11B 108.5 . .
H11A C11 H11B 107.5 . .
C11 C12 H12A 109.5 . .
C11 C12 H12B 109.5 . .
H12A C12 H12B 109.5 . .
C11 C12 H12C 109.5 . .
H12A C12 H12C 109.5 . .
H12B C12 H12C 109.5 . .
N1 C13 C14 115.4(5) . .
N1 C13 H13A 108.4 . .
C14 C13 H13A 108.4 . .
N1 C13 H13B 108.4 . .
C14 C13 H13B 108.4 . .
H13A C13 H13B 107.5 . .
C13 C14 H14A 109.5 . .
C13 C14 H14B 109.5 . .
H14A C14 H14B 109.5 . .
C13 C14 H14C 109.5 . .
H14A C14 H14C 109.5 . .
H14B C14 H14C 109.5 . .
C16 C15 N1 114.4(4) . .
C16 C15 H15A 108.6 . .
N1 C15 H15A 108.6 . .
C16 C15 H15B 108.6 . .
N1 C15 H15B 108.6 . .
H15A C15 H15B 107.6 . .
C15 C16 H16A 109.5 . .
C15 C16 H16B 109.5 . .
H16A C16 H16B 109.5 . .
C15 C16 H16C 109.5 . .
H16A C16 H16C 109.5 . .
H16B C16 H16C 109.5 . .
C17 N2 C21 106.2(5) . .
C17 N2 C23 109.5(5) . .
C21 N2 C23 112.5(6) . .
C17 N2 C19 111.4(6) . .
C21 N2 C19 111.1(6) . .
C23 N2 C19 106.2(5) . .
C18 C17 N2 115.8(5) . .
C18 C17 H17A 108.3 . .
N2 C17 H17A 108.3 . .
C18 C17 H17B 108.3 . .
N2 C17 H17B 108.3 . .
H17A C17 H17B 107.4 . .
C17 C18 H18A 109.5 . .
C17 C18 H18B 109.5 . .
H18A C18 H18B 109.5 . .
C17 C18 H18C 109.5 . .
H18A C18 H18C 109.5 . .
H18B C18 H18C 109.5 . .
C20 C19 N2 113.5(6) . .
C20 C19 H19A 108.9 . .
N2 C19 H19A 108.9 . .
C20 C19 H19B 108.9 . .
N2 C19 H19B 108.9 . .
H19A C19 H19B 107.7 . .
C19 C20 H20A 109.5 . .
C19 C20 H20B 109.5 . .
H20A C20 H20B 109.5 . .
C19 C20 H20C 109.5 . .
H20A C20 H20C 109.5 . .
H20B C20 H20C 109.5 . .
N2 C21 C22 112.0(7) . .
N2 C21 H21A 109.2 . .
C22 C21 H21A 109.2 . .
N2 C21 H21B 109.2 . .
C22 C21 H21B 109.2 . .
H21A C21 H21B 107.9 . .
C21 C22 H22A 109.5 . .
C21 C22 H22B 109.5 . .
H22A C22 H22B 109.5 . .
C21 C22 H22C 109.5 . .
H22A C22 H22C 109.5 . .
H22B C22 H22C 109.5 . .
C24 C23 N2 114.6(6) . .
C24 C23 H23A 108.6 . .
N2 C23 H23A 108.6 . .
C24 C23 H23B 108.6 . .
N2 C23 H23B 108.6 . .
H23A C23 H23B 107.6 . .
C23 C24 H24A 109.5 . .
C23 C24 H24B 109.5 . .
H24A C24 H24B 109.5 . .
C23 C24 H24C 109.5 . .
H24A C24 H24C 109.5 . .
H24B C24 H24C 109.5 . .
C25Bf N3 C25B 180.0 . 3_766
C27Bh N3 C27B 180.0(16) 3_766 .
C27Ag N3 C27A 180.0 . 3_766
C25Ae N3 C25A 180.0 . 3_766
C26Ae C25Ae N3 117.6(10) . .
C26Ae C25Ae H25A 107.9 . .
N3 C25Ae H25A 107.9 . .
C26Ae C25Ae H25B 107.9 . .
N3 C25Ae H25B 107.9 . .
H25Ae C25Ae H25B 107.2 . .
C25Ae C26Ae H26A 109.5 . .
C25Ae C26Ae H26B 109.5 . .
H26Ae C26Ae H26B 109.5 . .
C25Ae C26Ae H26C 109.5 . .
H26Ae C26Ae H26C 109.5 . .
H26Be C26Ae H26C 109.5 . .
N3 C25Bf C26B 109.7(12) . .
N3 C25Bf H25C 109.7 . .
C26Bf C25Bf H25C 109.7 . .
N3 C25Bf H25D 109.7 . .
C26Bf C25Bf H25D 109.7 . .
H25Cf C25Bf H25D 108.2 . .
C25Bf C26Bf H26D 109.5 . .
C25Bf C26Bf H26E 109.5 . .
H26Df C26Bf H26E 109.5 . .
C25Bf C26Bf H26F 109.5 . .
H26Df C26Bf H26F 109.5 . .
H26Ef C26Bf H26F 109.5 . .
N3 C27Ag C28A 104.4(18) . .
N3 C27Ag H27A 110.9 . .
C28Ag C27Ag H27A 110.9 . .
N3 C27Ag H27B 110.9 . .
C28Ag C27Ag H27B 110.9 . .
H27Ag C27Ag H27B 108.9 . .
C27Ag C28Ag H28A 109.5 . .
C27Ag C28Ag H28B 109.5 . .
H28Ag C28Ag H28B 109.5 . .
C27Ag C28Ag H28C 109.5 . .
H28Ag C28Ag H28C 109.5 . .
H28Bg C28Ag H28C 109.5 . .
N3 C27Bh C28B 107.2(17) . .
N3 C27Bh H27C 110.3 . .
C28Bh C27Bh H27C 110.3 . .
N3 C27Bh H27D 110.3 . .
C28Bh C27Bh H27D 110.3 . .
H27Ch C27Bh H27D 108.5 . .
C27Bh C28Bh H28D 109.5 . .
C27Bh C28Bh H28E 109.5 . .
H28Dh C28Bh H28E 109.5 . .
C27Bh C28Bh H28F 109.5 . .
H28Dh C28Bh H28F 109.5 . .
H28Eh C28Bh H28F 109.5 . .

loop_
_geom_bond_atom_site_label_1
_geom_bond_atom_site_label_2
_geom_bond_distance
_geom_bond_site_symmetry_2
MN1 O6 1.879(3) .
MN1 O18 1.881(3) .
MN1 O3 1.909(3) .
MN1 O4 1.915(3) .
MN1 O5 1.919(3) .
MN1 O1 1.949(3) .
MN1 MN2 2.8407(9) 3_666
MN1 MN3 2.8843(9) 3_666
MN1 MN3 2.9164(8) .
MN2 O13 1.910(3) .
MN2 O10 1.913(3) .
MN2 O4 1.915(3) 3_666
MN2 O3 1.922(3) 3_666
MN2 O2 2.162(3) 3_666
MN2 O5 2.440(3) .
MN2 MN1 2.8407(9) 3_666
MN2 MN3 3.1167(9) 3_666
MN2 MN3 3.1327(9) .
MN3 O7 1.907(3) .
MN3 O4 1.919(3) .
MN3 O3 1.925(3) 3_666
MN3 O16 1.940(3) 3_666
MN3 O5 1.976(3) 3_666
MN3 O5 2.061(3) .
MN3 MN1 2.8844(9) 3_666
MN3 MN3 3.0532(12) 3_666
MN3 MN2 3.1166(9) 3_666
V1 O8 1.616(3) .
V1 O7 1.712(3) .
V1 O6 1.727(3) .
V1 O9 1.826(3) .
V2 O11 1.605(4) .
V2 O10 1.702(3) .
V2 O9 1.761(4) .
V2 O12 1.797(4) .
V3 O14 1.610(3) .
V3 O13 1.710(3) .
V3 O15 1.759(4) .
V3 O12 1.800(4) .
V4 O17 1.607(4) .
V4 O18 1.715(3) .
V4 O16 1.720(3) .
V4 O15 1.812(4) .
O1 C1 1.271(6) .
O2 C1 1.248(6) .
O2 MN2 2.162(3) 3_666
O3 MN2 1.922(3) 3_666
O3 MN3 1.925(3) 3_666
O4 MN2 1.915(3) 3_666
O5 MN3 1.976(3) 3_666
O16 MN3 1.940(3) 3_666
C1 C2A 1.497(13) .
C1 C2B 1.502(11) .
C1 C2C 1.539(15) .
C2Aa C3A 1.3900 .
C2Aa C7A 1.3900 .
C3Aa C4A 1.3900 .
C3Aa H3A 0.9500 .
C4Aa C5A 1.3900 .
C4Aa H4A 0.9500 .
C5Aa C6A 1.3900 .
C5Aa H5A 0.9500 .
C6Aa C7A 1.3900 .
C6Aa H6A 0.9500 .
C7Aa C8A 1.34(3) .
C8Aa H8AA 0.9800 .
C8Aa H8AB 0.9800 .
C8Aa H8AC 0.9800 .
C2Bb C3B 1.3900 .
C2Bb C7B 1.3900 .
C3Bb C4B 1.3900 .
C3Bb H3B 0.9500 .
C4Bb C5B 1.3900 .
C4Bb H4B 0.9500 .
C5Bb C6B 1.3900 .
C5Bb H5B 0.9500 .
C6Bb C7B 1.3900 .
C6Bb H6B 0.9500 .
C7Bb C8B 1.42(3) .
C8Bb H8BA 0.9800 .
C8Bb H8BB 0.9800 .
C8Bb H8BC 0.9800 .
C2Cc C3C 1.3900 .
C2Cc C7C 1.3900 .
C3Cc C4C 1.3900 .
C3Cc H3C 0.9500 .
C4Cc C5C 1.3900 .
C4Cc H4C 0.9500 .
C5Cc C6C 1.3900 .
C5Cc H5C 0.9500 .
C6Cc C7C 1.3900 .
C6Cc H6C 0.9500 .
C7Cc C8C 1.69(5) .
C8Cc H8CA 0.9800 .
C8Cc H8CB 0.9800 .
C8Cc H8CC 0.9800 .
N1 C13 1.506(7) .
N1 C9 1.520(7) .
N1 C11 1.527(7) .
N1 C15 1.528(6) .
C9 C10 1.515(9) .
C9 H9A 0.9900 .
C9 H9AB 0.9900 .
C10 H10A 0.9800 .
C10 H10B 0.9800 .
C10 H10C 0.9800 .
C11 C12 1.512(8) .
C11 H11A 0.9900 .
C11 H11B 0.9900 .
C12 H12A 0.9800 .
C12 H12B 0.9800 .
C12 H12C 0.9800 .
C13 C14 1.510(9) .
C13 H13A 0.9900 .
C13 H13B 0.9900 .
C14 H14A 0.9800 .
C14 H14B 0.9800 .
C14 H14C 0.9800 .
C15 C16 1.501(8) .
C15 H15A 0.9900 .
C15 H15B 0.9900 .
C16 H16A 0.9800 .
C16 H16B 0.9800 .
C16 H16C 0.9800 .
N2 C17 1.507(9) .
N2 C21 1.514(9) .
N2 C23 1.527(9) .
N2 C19 1.532(9) .
C17 C18 1.491(10) .
C17 H17A 0.9900 .
C17 H17B 0.9900 .
C18 H18A 0.9800 .
C18 H18B 0.9800 .
C18 H18C 0.9800 .
C19 C20 1.467(11) .
C19 H19A 0.9900 .
C19 H19B 0.9900 .
C20 H20A 0.9800 .
C20 H20B 0.9800 .
C20 H20C 0.9800 .
C21 C22 1.524(12) .
C21 H21A 0.9900 .
C21 H21B 0.9900 .
C22 H22A 0.9800 .
C22 H22B 0.9800 .
C22 H22C 0.9800 .
C23 C24 1.501(12) .
C23 H23A 0.9900 .
C23 H23B 0.9900 .
C24 H24A 0.9800 .
C24 H24B 0.9800 .
C24 H24C 0.9800 .
N3 C25B 1.397(12) .
N3 C25B 1.397(12) 3_766
N3 C27B 1.421(14) 3_766
N3 C27B 1.421(14) .
N3 C27A 1.513(14) .
N3 C27A 1.513(14) 3_766
N3 C25A 1.687(13) .
N3 C25A 1.687(13) 3_766
C25Ae C26A 1.50(3) .
C25Ae H25A 0.9900 .
C25Ae H25B 0.9900 .
C26Ae H26A 0.9800 .
C26Ae H26B 0.9800 .
C26Ae H26C 0.9800 .
C25Bf C26B 1.48(3) .
C25Bf H25C 0.9900 .
C25Bf H25D 0.9900 .
C26Bf H26D 0.9800 .
C26Bf H26E 0.9800 .
C26Bf H26F 0.9800 .
C27Ag C28A 1.52(4) .
C27Ag H27A 0.9900 .
C27Ag H27B 0.9900 .
C28Ag H28A 0.9800 .
C28Ag H28B 0.9800 .
C28Ag H28C 0.9800 .
C27Bh C28B 1.77(3) .
C27Bh H27C 0.9900 .
C27Bh H27D 0.9900 .
C28Bh H28D 0.9800 .
C28Bh H28E 0.9800 .
C28Bh H28F 0.9800 .
